data_2010801
loop_
_publ_author_name
'Bond, Andrew'
'Jones, William'

_publ_section_title
;A host--guest complex of
 diaquabis[1-hydroxy-2(1<i>H</i>)-pyridinethionato-<i>O</i>,<i>S</i>]magnesium(II)
 and 2,2'-dithiobis(pyridine <i>N</i>-oxide)
;
_journal_issue 4
_journal_name_full 'Acta Crystallographica Section C'
_journal_page_first 436
_journal_page_last 437
_journal_paper_doi 10.1107/S0108270199013608
_journal_volume 56
_journal_year 2000
_chemical_formula_iupac '[Mg (C5 H4 N O S)2 (H2 O)2], C10 H8 N2 O2 S2'
_chemical_formula_moiety 'C10 H12 Mg N2 O4 S2, C10 H8 N2 O2 S2'
_chemical_formula_sum 'C20 H20 Mg N4 O6 S4'
_chemical_formula_weight 564.95
_chemical_name_common
;
[diaquamagnesium pyrithione][dithiobis(pyridine-N-oxide)]
;
_chemical_name_systematic
;
[diaquabis(1-hydroxy-2(1H)-pyridinethiolato)magnesium(II)]
[2,2'-dithiobis(pyridine-N-oxide)]
;
_space_group_IT_number 15
_symmetry_cell_setting monoclinic
_symmetry_space_group_name_Hall '-C 2yc'
_symmetry_space_group_name_H-M 'C 1 2/c 1'
_cell_angle_alpha 90.00
_cell_angle_beta 91.13(3)
_cell_angle_gamma 90.00
_cell_formula_units_Z 4
_cell_length_a 8.101(2)
_cell_length_b 13.564(3)
_cell_length_c 21.573(4)
_cell_measurement_reflns_used 25
_cell_measurement_temperature 296(2)
_cell_measurement_theta_max 15.0
_cell_measurement_theta_min 12.5
_cell_volume 2370.0(9)
_computing_cell_refinement 'MSC/AFC Diffractometer Control Software'
_computing_data_collection
;MSC/AFC Diffractometer Control Software (Molecular Structure Corporation,
 1998)
;
_computing_data_reduction 'TEXSAN (Molecular Structure Corporation, 1995)'
_computing_molecular_graphics 'XP in SHELXTL/PC (Sheldrick, 1994) and CAMERON (Pearce et al., 1993)'
_computing_publication_material SHELXL97
_computing_structure_refinement 'SHELXL97 (Sheldrick, 1997b)'
_computing_structure_solution 'SHELXS97 (Sheldrick, 1997a)'
_diffrn_ambient_temperature 296(2)
_diffrn_measured_fraction_theta_max .999
_diffrn_measurement_device_type 'Rigaku AFC7R four-circle'
_diffrn_measurement_method \w-2\q
_diffrn_radiation_monochromator graphite
_diffrn_radiation_source 'rotating anode'
_diffrn_radiation_type MoK\a
_diffrn_radiation_wavelength .71073
_diffrn_reflns_av_R_equivalents .065
_diffrn_reflns_av_sigmaI/netI .0435
_diffrn_reflns_limit_h_max 10
_diffrn_reflns_limit_h_min 0
_diffrn_reflns_limit_k_max 17
_diffrn_reflns_limit_k_min 0
_diffrn_reflns_limit_l_max 28
_diffrn_reflns_limit_l_min -28
_diffrn_reflns_number 2910
_diffrn_reflns_theta_max 27.5
_diffrn_reflns_theta_min 2.93
_diffrn_standards_decay_% 0
_diffrn_standards_interval_count 200
_diffrn_standards_number 3
_exptl_absorpt_coefficient_mu .474
_exptl_absorpt_correction_T_max .867
_exptl_absorpt_correction_T_min .840
_exptl_absorpt_correction_type '\y scan'
_exptl_absorpt_process_details '(North et al., 1968)'
_exptl_crystal_colour colourless
_exptl_crystal_density_diffrn 1.583
_exptl_crystal_density_method 'not measured'
_exptl_crystal_description block
_exptl_crystal_F_000 1168
_exptl_crystal_size_max .6
_exptl_crystal_size_mid .3
_exptl_crystal_size_min .3
_refine_diff_density_max .25
_refine_diff_density_min -.30
_refine_ls_extinction_method none
_refine_ls_goodness_of_fit_ref 1.016
_refine_ls_hydrogen_treatment mixed
_refine_ls_matrix_type full
_refine_ls_number_parameters 166
_refine_ls_number_reflns 2721
_refine_ls_number_restraints 2
_refine_ls_restrained_S_all 1.016
_refine_ls_R_factor_all .050
_refine_ls_R_factor_gt .036
_refine_ls_shift/su_max .017
_refine_ls_shift/su_mean .003
_refine_ls_structure_factor_coef Fsqd
_refine_ls_weighting_details 'calc w = 1/[\s^2^(Fo^2^)+(0.0371P)^2^+1.5439P] where P = (Fo^2^+2Fc^2^)/3'
_refine_ls_weighting_scheme calc
_refine_ls_wR_factor_ref .096
_reflns_number_gt 2179
_reflns_number_total 2721
_reflns_threshold_expression I>2\s(I)
_cod_data_source_file de1120.cif
_cod_data_source_block I
_cod_original_cell_volume 2370.1(8)
_cod_original_sg_symbol_H-M 'C 2/c'
_cod_database_code 2010801
_cod_database_fobs_code 2010801

loop_
_symmetry_equiv_pos_as_xyz
'x, y, z'
'-x, y, -z+1/2'
'x+1/2, y+1/2, z'
'-x+1/2, y+1/2, -z+1/2'
'-x, -y, -z'
'x, -y, z-1/2'
'-x+1/2, -y+1/2, -z'
'x+1/2, -y+1/2, z-1/2'

loop_
_atom_site_label
_atom_site_fract_x
_atom_site_fract_y
_atom_site_fract_z
_atom_site_U_iso_or_equiv
_atom_site_adp_type
_atom_site_calc_flag
_atom_site_refinement_flags
_atom_site_occupancy
_atom_site_disorder_assembly
_atom_site_disorder_group
_atom_site_type_symbol
Mg1 .2500 .2500 .0000 .0299(2) Uani d S 1 . . Mg
S1 .23314(6) .24485(4) .11963(2) .03627(14) Uani d . 1 . . S
S2 -.00484(7) .49278(4) .29740(3) .04457(15) Uani d . 1 . . S
O1 .03055(17) .18163(11) .01296(6) .0417(4) Uani d . 1 . . O
O2 .0750(2) .45559(13) .41489(7) .0595(5) Uani d . 1 . . O
O3 .3774(2) .11631(12) .00599(8) .0535(4) Uani d D 1 . . O
H100 .438(3) .0984(18) -.0224(10) .050 Uiso d D 1 . . H
H101 .380(3) .0789(16) .0348(9) .050 Uiso d D 1 . . H
N1 .01097(19) .12713(11) .06377(7) .0319(3) Uani d . 1 . . N
N2 .1532(2) .39038(14) .38050(8) .0427(4) Uani d . 1 . . N
C1 .0965(2) .14896(13) .11756(8) .0296(4) Uani d . 1 . . C
C2 .0642(3) .08833(16) .16857(10) .0411(5) Uani d . 1 . . C
H2 .1199 .1002 .2059 .049 Uiso calc R 1 . . H
C3 -.0462(3) .01244(16) .16508(11) .0488(5) Uani d . 1 . . C
H3 -.0655 -.0265 .1997 .059 Uiso calc R 1 . . H
C4 -.1295(3) -.00609(16) .10948(11) .0486(6) Uani d . 1 . . C
H4 -.2055 -.0573 .1063 .058 Uiso calc R 1 . . H
C5 -.0981(3) .05200(15) .05976(10) .0422(5) Uani d . 1 . . C
H5 -.1529 .0398 .0222 .051 Uiso calc R 1 . . H
C6 .1301(2) .39582(15) .31852(9) .0359(4) Uani d . 1 . . C
C7 .2058(3) .32885(16) .28043(10) .0424(5) Uani d . 1 . . C
H7 .1896 .3321 .2377 .051 Uiso calc R 1 . . H
C8 .3057(3) .25690(19) .30630(13) .0554(6) Uani d . 1 . . C
H8 .3583 .2116 .2811 .066 Uiso calc R 1 . . H
C9 .3273(3) .2526(2) .36959(14) .0621(7) Uani d . 1 . . C
H9 .3941 .2042 .3875 .074 Uiso calc R 1 . . H
C10 .2503(3) .3196(2) .40594(12) .0581(7) Uani d . 1 . . C
H10 .2647 .3166 .4488 .070 Uiso calc R 1 . . H

loop_
_atom_site_aniso_label
_atom_site_aniso_U_11
_atom_site_aniso_U_22
_atom_site_aniso_U_33
_atom_site_aniso_U_12
_atom_site_aniso_U_13
_atom_site_aniso_U_23
Mg1 .0363(5) .0264(4) .0271(4) -.0043(4) .0031(3) .0027(3)
S1 .0434(3) .0366(3) .0288(2) -.0137(2) .00074(19) -.00224(18)
S2 .0504(3) .0377(3) .0458(3) .0043(2) .0053(2) -.0092(2)
O1 .0452(8) .0500(8) .0295(7) -.0170(7) -.0057(6) .0108(6)
O2 .0820(12) .0559(10) .0413(9) -.0246(9) .0167(8) -.0212(8)
O3 .0789(12) .0392(9) .0433(9) .0184(8) .0220(8) .0140(7)
N1 .0341(8) .0314(8) .0303(8) -.0070(6) .0028(6) .0012(6)
N2 .0458(10) .0493(10) .0330(9) -.0173(8) .0016(7) -.0086(8)
C1 .0316(9) .0285(9) .0288(9) -.0002(7) .0031(7) -.0001(7)
C2 .0448(11) .0449(11) .0336(10) -.0058(9) .0009(8) .0075(9)
C3 .0582(14) .0429(12) .0455(12) -.0110(10) .0077(10) .0133(10)
C4 .0584(14) .0353(11) .0527(13) -.0199(10) .0126(11) -.0025(9)
C5 .0458(11) .0418(11) .0392(11) -.0171(9) .0029(9) -.0061(9)
C6 .0343(10) .0401(10) .0334(9) -.0071(8) .0009(8) -.0055(8)
C7 .0418(11) .0466(12) .0389(11) .0031(9) .0021(8) -.0038(9)
C8 .0411(12) .0572(14) .0680(16) .0075(11) .0050(11) .0049(12)
C9 .0403(12) .0689(17) .0765(18) .0001(12) -.0105(12) .0191(14)
C10 .0572(15) .0729(17) .0437(13) -.0210(13) -.0164(11) .0122(12)

loop_
_atom_type_symbol
_atom_type_description
_atom_type_scat_dispersion_real
_atom_type_scat_dispersion_imag
_atom_type_scat_source
C C .0033 .0016 'International Tables Vol C Tables 4.2.6.8 and 6.1.1.4'
H H .0000 .0000 'International Tables Vol C Tables 4.2.6.8 and 6.1.1.4'
N N .0061 .0033 'International Tables Vol C Tables 4.2.6.8 and 6.1.1.4'
O O .0106 .0060 'International Tables Vol C Tables 4.2.6.8 and 6.1.1.4'
Mg Mg .0486 .0363 'International Tables Vol C Tables 4.2.6.8 and 6.1.1.4'
S S .1246 .1234 'International Tables Vol C Tables 4.2.6.8 and 6.1.1.4'

loop_
_geom_angle_atom_site_label_1
_geom_angle_atom_site_label_2
_geom_angle_atom_site_label_3
_geom_angle_site_symmetry_1
_geom_angle_site_symmetry_3
_geom_angle
_geom_angle_publ_flag
O1 Mg1 O1 . 7 180.00(10) no
O1 Mg1 O3 . . 91.60(7) no
O1 Mg1 O3 7 . 88.40(7) no
O1 Mg1 O3 . 7 88.40(7) no
O1 Mg1 O3 7 7 91.60(7) no
O3 Mg1 O3 . 7 180.00(14) no
O1 Mg1 S1 . 7 102.32(5) no
O1 Mg1 S1 7 7 77.68(5) no
O3 Mg1 S1 . 7 92.83(5) no
O3 Mg1 S1 7 7 87.17(5) no
O1 Mg1 S1 . . 77.68(5) no
O1 Mg1 S1 7 . 102.32(5) no
O3 Mg1 S1 . . 87.17(5) no
O3 Mg1 S1 7 . 92.83(5) no
S1 Mg1 S1 7 . 180.00(3) no
C1 S1 Mg1 . . 92.37(6) no
C6 S2 S2 . 2 102.84(7) no
N1 O1 Mg1 . . 119.02(11) no
Mg1 O3 H100 . . 120.5(17) no
Mg1 O3 H101 . . 127.0(18) no
H100 O3 H101 . . 112(2) no
O1 N1 C5 . . 116.99(16) no
O1 N1 C1 . . 120.60(14) no
C5 N1 C1 . . 122.40(16) no
O2 N2 C6 . . 117.39(19) no
O2 N2 C10 . . 121.9(2) no
C6 N2 C10 . . 120.7(2) no
N1 C1 C2 . . 115.99(17) no
N1 C1 S1 . . 120.18(13) no
C2 C1 S1 . . 123.83(15) no
C3 C2 C1 . . 122.1(2) no
C3 C2 H2 . . 119.0 no
C1 C2 H2 . . 119.0 no
C2 C3 C4 . . 119.4(2) no
C2 C3 H3 . . 120.3 no
C4 C3 H3 . . 120.3 no
C5 C4 C3 . . 118.8(2) no
C5 C4 H4 . . 120.6 no
C3 C4 H4 . . 120.6 no
N1 C5 C4 . . 121.3(2) no
N1 C5 H5 . . 119.4 no
C4 C5 H5 . . 119.4 no
N2 C6 C7 . . 120.0(2) no
N2 C6 S2 . . 111.73(15) no
C7 C6 S2 . . 128.21(16) no
C6 C7 C8 . . 119.4(2) no
C6 C7 H7 . . 120.3 no
C8 C7 H7 . . 120.3 no
C9 C8 C7 . . 119.6(2) no
C9 C8 H8 . . 120.2 no
C7 C8 H8 . . 120.2 no
C10 C9 C8 . . 119.6(2) no
C10 C9 H9 . . 120.2 no
C8 C9 H9 . . 120.2 no
N2 C10 C9 . . 120.7(2) no
N2 C10 H10 . . 119.6 no
C9 C10 H10 . . 119.6 no

loop_
_geom_bond_atom_site_label_1
_geom_bond_atom_site_label_2
_geom_bond_site_symmetry_2
_geom_bond_distance
_geom_bond_publ_flag
Mg1 O1 . 2.0294(14) no
Mg1 O1 7 2.0294(14) no
Mg1 O3 . 2.0895(16) no
Mg1 O3 7 2.0895(16) no
Mg1 S1 7 2.5881(7) no
Mg1 S1 . 2.5881(7) no
S1 C1 . 1.7080(18) no
S2 C6 . 1.764(2) no
S2 S2 2 2.0480(12) no
O1 N1 . 1.3341(19) no
O2 N2 . 1.324(2) no
O3 H100 . .827(16) no
O3 H101 . .801(16) no
N1 C5 . 1.351(2) no
N1 C1 . 1.372(2) no
N2 C6 . 1.349(3) no
N2 C10 . 1.351(3) no
C1 C2 . 1.403(3) no
C2 C3 . 1.365(3) no
C2 H2 . .9300 no
C3 C4 . 1.388(3) no
C3 H3 . .9300 no
C4 C5 . 1.359(3) no
C4 H4 . .9300 no
C5 H5 . .9300 no
C6 C7 . 1.377(3) no
C7 C8 . 1.379(3) no
C7 H7 . .9300 no
C8 C9 . 1.374(4) no
C8 H8 . .9300 no
C9 C10 . 1.359(4) no
C9 H9 . .9300 no
C10 H10 . .9300 no

loop_
_geom_hbond_atom_site_label_D
_geom_hbond_atom_site_label_H
_geom_hbond_atom_site_label_A
_geom_hbond_site_symmetry_A
_geom_hbond_distance_DH
_geom_hbond_distance_HA
_geom_hbond_distance_DA
_geom_hbond_angle_DHA
_geom_hbond_publ_flag
C4 H4 S1 3_445 .93 2.74 3.565(2) 147.6 no
O3 H100 O2 8 .827(16) 1.914(17) 2.739(2) 174(2) no
O3 H101 O2 4_545 .801(16) 2.024(18) 2.791(2) 160(2) no

loop_
_geom_torsion_atom_site_label_1
_geom_torsion_atom_site_label_2
_geom_torsion_atom_site_label_3
_geom_torsion_atom_site_label_4
_geom_torsion_site_symmetry_1
_geom_torsion
_geom_torsion_publ_flag
O1 Mg1 S1 C1 . 22.07(8) no
O1 Mg1 S1 C1 7 -157.93(8) no
O3 Mg1 S1 C1 . -70.19(8) no
O3 Mg1 S1 C1 7 109.81(8) no
S1 Mg1 S1 C1 7 7E1(10) no
O1 Mg1 O1 N1 7 -17E1(6) no
O3 Mg1 O1 N1 . 56.80(14) no
O3 Mg1 O1 N1 7 -123.20(14) no
S1 Mg1 O1 N1 7 150.04(12) no
S1 Mg1 O1 N1 . -29.96(12) no
Mg1 O1 N1 C5 . -152.28(14) no
Mg1 O1 N1 C1 . 29.0(2) no
O1 N1 C1 C2 . 178.71(17) no
C5 N1 C1 C2 . .1(3) no
O1 N1 C1 S1 . -1.5(2) no
C5 N1 C1 S1 . 179.89(15) no
Mg1 S1 C1 N1 . -17.75(15) no
Mg1 S1 C1 C2 . 162.04(17) no
N1 C1 C2 C3 . -.3(3) no
S1 C1 C2 C3 . 179.87(17) no
C1 C2 C3 C4 . .2(4) no
C2 C3 C4 C5 . .2(4) no
O1 N1 C5 C4 . -178.4(2) no
C1 N1 C5 C4 . .3(3) no
C3 C4 C5 N1 . -.5(4) no
O2 N2 C6 C7 . -178.80(18) no
C10 N2 C6 C7 . .0(3) no
O2 N2 C6 S2 . .0(2) no
C10 N2 C6 S2 . 178.76(16) no
S2 S2 C6 N2 2 173.81(13) no
S2 S2 C6 C7 2 -7.5(2) no
N2 C6 C7 C8 . -.3(3) no
S2 C6 C7 C8 . -178.94(17) no
C6 C7 C8 C9 . .5(4) no
C7 C8 C9 C10 . -.3(4) no
O2 N2 C10 C9 . 179.0(2) no
C6 N2 C10 C9 . .3(3) no
C8 C9 C10 N2 . -.1(4) no
